data_4519060
loop_
_publ_author_name
'Xia, Jin-Tao'
'Li, Ling'
'Hu, Xiang-Ping'

_publ_section_title
;
 Copper-Catalyzed Decarboxylative Propargylic Alkylation of Enol
 Carbonates: Stereoselective Synthesis of Quaternary \a-Amino Acids
;
_journal_issue 19
_journal_name_full 'ACS Catalysis'
_journal_page_first 11843
_journal_page_last 11848
_journal_paper_doi 10.1021/acscatal.1c03421
_journal_volume 11
_journal_year 2021
_chemical_absolute_configuration ad
_chemical_formula_sum 'C20 H18 Br N O3'
_chemical_formula_weight 400.26
_space_group_crystal_system orthorhombic
_space_group_IT_number 19
_space_group_name_Hall 'P 2ac 2ab'
_space_group_name_H-M_alt 'P 21 21 21'
_atom_sites_solution_hydrogens geom
_audit_creation_method SHELXL-2013
_cell_angle_alpha 90
_cell_angle_beta 90
_cell_angle_gamma 90
_cell_formula_units_Z 4
_cell_length_a 8.1288(2)
_cell_length_b 13.7875(4)
_cell_length_c 16.7891(6)
_cell_measurement_reflns_used 6755
_cell_measurement_temperature 293(2)
_cell_measurement_theta_max 48.610
_cell_measurement_theta_min 4.852
_cell_volume 1881.65(10)
_computing_cell_refinement 'Bruker SAINT'
_computing_data_collection 'Bruker APEX2'
_computing_data_reduction 'Bruker SAINT'
_computing_molecular_graphics 'Bruker SHELXTL'
_computing_publication_material 'Bruker SHELXTL'
_computing_structure_refinement 'SHELXL-2013 (Sheldrick, 2013)'
_computing_structure_solution 'SHELXS-97 (Sheldrick 2008)'
_diffrn_ambient_temperature 293(2)
_diffrn_measured_fraction_theta_full 0.996
_diffrn_measured_fraction_theta_max 0.996
_diffrn_measurement_device_type 'Bruker APEX-II CCD'
_diffrn_measurement_method '\f and \w scans'
_diffrn_radiation_type MoK\a
_diffrn_radiation_wavelength 0.71073
_diffrn_reflns_av_R_equivalents 0.0381
_diffrn_reflns_av_unetI/netI 0.0461
_diffrn_reflns_Laue_measured_fraction_full 0.996
_diffrn_reflns_Laue_measured_fraction_max 0.996
_diffrn_reflns_limit_h_max 10
_diffrn_reflns_limit_h_min -9
_diffrn_reflns_limit_k_max 16
_diffrn_reflns_limit_k_min -17
_diffrn_reflns_limit_l_max 20
_diffrn_reflns_limit_l_min -18
_diffrn_reflns_number 16687
_diffrn_reflns_point_group_measured_fraction_full 0.993
_diffrn_reflns_point_group_measured_fraction_max 0.994
_diffrn_reflns_theta_full 25.242
_diffrn_reflns_theta_max 25.994
_diffrn_reflns_theta_min 2.784
_exptl_absorpt_coefficient_mu 2.202
_exptl_absorpt_correction_T_max 0.7456
_exptl_absorpt_correction_T_min 0.4326
_exptl_absorpt_correction_type multi-scan
_exptl_absorpt_process_details sadabs
_exptl_crystal_colour colorless
_exptl_crystal_density_diffrn 1.413
_exptl_crystal_description prismatic
_exptl_crystal_F_000 816
_exptl_crystal_size_max 0.190
_exptl_crystal_size_mid 0.150
_exptl_crystal_size_min 0.120
_refine_diff_density_max 0.817
_refine_diff_density_min -0.713
_refine_diff_density_rms 0.045
_refine_ls_abs_structure_details
; 
 Flack x determined using 1156 quotients [(I+)-(I-)]/[(I+)+(I-)] 
 (Parsons and Flack (2004), Acta Cryst. A60, s61). 
;
_refine_ls_abs_structure_Flack 0.020(6)
_refine_ls_extinction_expression Fc^*^=kFc[1+0.001xFc^2^\l^3^/sin(2\q)]^-1/4^
_refine_ls_extinction_method SHELXL
_refine_ls_goodness_of_fit_ref 1.028
_refine_ls_hydrogen_treatment constr
_refine_ls_matrix_type full
_refine_ls_number_parameters 229
_refine_ls_number_reflns 3660
_refine_ls_number_restraints 0
_refine_ls_restrained_S_all 1.028
_refine_ls_R_factor_all 0.0498
_refine_ls_R_factor_gt 0.0389
_refine_ls_shift/su_max 0.000
_refine_ls_shift/su_mean 0.000
_refine_ls_structure_factor_coef Fsqd
_refine_ls_weighting_details 'w=1/[\s^2^(Fo^2^)+(0.0381P)^2^+0.9057P] where P=(Fo^2^+2Fc^2^)/3'
_refine_ls_weighting_scheme calc
_refine_ls_wR_factor_gt 0.0948
_refine_ls_wR_factor_ref 0.1013
_reflns_Friedel_coverage 0.738
_reflns_Friedel_fraction_full 0.990
_reflns_Friedel_fraction_max 0.990
_reflns_number_gt 3067
_reflns_number_total 3660
_reflns_threshold_expression 'I > 2\s(I)'
_cod_data_source_file cs1c03421_si_002.cif
_cod_data_source_block mo_d8v19227_0m
_cod_database_code 4519060
_shelx_space_group_comment
; 
The symmetry employed for this shelxl refinement is uniquely defined 
by the following loop, which should always be used as a source of 
symmetry information in preference to the above space-group names. 
They are only intended as comments. 
;
_shelx_estimated_absorpt_t_min 0.680
_shelx_estimated_absorpt_t_max 0.778
_shelxl_version_number 2013-4

loop_
_space_group_symop_operation_xyz
'x, y, z'
'-x+1/2, -y, z+1/2'
'-x, y+1/2, -z+1/2'
'x+1/2, -y+1/2, -z'

loop_
_atom_site_label
_atom_site_type_symbol
_atom_site_fract_x
_atom_site_fract_y
_atom_site_fract_z
_atom_site_U_iso_or_equiv
_atom_site_adp_type
_atom_site_occupancy
_atom_site_site_symmetry_order
_atom_site_calc_flag
_atom_site_refinement_flags_posn
_atom_site_refinement_flags_adp
_atom_site_refinement_flags_occupancy
_atom_site_disorder_assembly
_atom_site_disorder_group
Br1 Br 0.48766(8) 0.20475(5) 0.34741(3) 0.0789(3) Uani 1 1 d . . . . .
O1 O 0.6425(4) 0.4731(3) 0.6810(2) 0.0570(9) Uani 1 1 d . . . . .
O2 O 0.6163(4) 0.5277(3) 0.8698(2) 0.0672(10) Uani 1 1 d . . . . .
O3 O 0.6439(4) 0.3739(2) 0.8306(2) 0.0545(9) Uani 1 1 d . . . . .
N1 N 0.4027(4) 0.4039(3) 0.7203(2) 0.0425(8) Uani 1 1 d . . . . .
H1 H 0.3249 0.3649 0.7070 0.051 Uiso 1 1 calc R U . . .
C1 C 0.3942(5) 0.4500(3) 0.7985(3) 0.0410(10) Uani 1 1 d . . . . .
C2 C 0.3112(5) 0.5526(3) 0.7906(3) 0.0468(10) Uani 1 1 d . . . . .
H2 H 0.3053 0.5809 0.8440 0.056 Uiso 1 1 calc R U . . .
C3 C 0.1420(6) 0.5393(3) 0.7621(3) 0.0501(11) Uani 1 1 d . . . . .
C4 C 0.0084(7) 0.5293(3) 0.7361(3) 0.0632(12) Uani 1 1 d . . . . .
H4 H -0.0970 0.5215 0.7156 0.076 Uiso 1 1 calc R U . . .
C5 C 0.4002(7) 0.6243(4) 0.7373(3) 0.0638(14) Uani 1 1 d . . . . .
H5A H 0.3979 0.6015 0.6833 0.096 Uiso 1 1 calc R U . . .
H5B H 0.5123 0.6306 0.7546 0.096 Uiso 1 1 calc R U . . .
H5C H 0.3467 0.6863 0.7404 0.096 Uiso 1 1 calc R U . . .
C6 C 0.2993(5) 0.3858(3) 0.8570(3) 0.0425(10) Uani 1 1 d . . . . .
C7 C 0.2559(8) 0.4213(4) 0.9315(3) 0.0734(16) Uani 1 1 d . . . . .
H7 H 0.2812 0.4851 0.9448 0.088 Uiso 1 1 calc R U . . .
C8 C 0.1753(10) 0.3629(6) 0.9861(4) 0.092(2) Uani 1 1 d . . . . .
H8 H 0.1465 0.3885 1.0354 0.111 Uiso 1 1 calc R U . . .
C9 C 0.1376(7) 0.2697(6) 0.9696(4) 0.0795(19) Uani 1 1 d . . . . .
H9 H 0.0835 0.2313 1.0068 0.095 Uiso 1 1 calc R U . . .
C10 C 0.1804(8) 0.2334(5) 0.8975(4) 0.0810(19) Uani 1 1 d . . . . .
H10 H 0.1553 0.1694 0.8851 0.097 Uiso 1 1 calc R U . . .
C11 C 0.2617(6) 0.2910(4) 0.8417(3) 0.0602(12) Uani 1 1 d . . . . .
H11 H 0.2910 0.2642 0.7929 0.072 Uiso 1 1 calc R U . . .
C12 C 0.5259(5) 0.4191(3) 0.6674(2) 0.0425(9) Uani 1 1 d . . . . .
C13 C 0.5108(5) 0.3658(3) 0.5906(2) 0.0400(8) Uani 1 1 d . . . . .
C14 C 0.5630(6) 0.4105(3) 0.5211(3) 0.0504(11) Uani 1 1 d . . . . .
H14 H 0.6045 0.4733 0.5236 0.061 Uiso 1 1 calc R U . . .
C15 C 0.5551(6) 0.3642(4) 0.4486(3) 0.0547(12) Uani 1 1 d . . . . .
H15 H 0.5883 0.3955 0.4022 0.066 Uiso 1 1 calc R U . . .
C16 C 0.4973(6) 0.2712(3) 0.4464(2) 0.0484(10) Uani 1 1 d . . . . .
C17 C 0.4475(6) 0.2233(4) 0.5139(3) 0.0575(13) Uani 1 1 d . . . . .
H17 H 0.4124 0.1592 0.5113 0.069 Uiso 1 1 calc R U . . .
C18 C 0.4505(6) 0.2721(3) 0.5857(3) 0.0539(12) Uani 1 1 d . . . . .
H18 H 0.4116 0.2417 0.6314 0.065 Uiso 1 1 calc R U . . .
C19 C 0.5657(5) 0.4580(4) 0.8346(3) 0.0491(11) Uani 1 1 d . . . . .
C20 C 0.8032(6) 0.3677(4) 0.8671(3) 0.0650(15) Uani 1 1 d . . . . .
H20A H 0.8788 0.4089 0.8390 0.098 Uiso 1 1 calc R U . . .
H20B H 0.8416 0.3019 0.8650 0.098 Uiso 1 1 calc R U . . .
H20C H 0.7960 0.3883 0.9216 0.098 Uiso 1 1 calc R U . . .

loop_
_atom_site_aniso_label
_atom_site_aniso_U_11
_atom_site_aniso_U_22
_atom_site_aniso_U_33
_atom_site_aniso_U_23
_atom_site_aniso_U_13
_atom_site_aniso_U_12
Br1 0.0821(4) 0.1002(5) 0.0545(3) -0.0314(3) 0.0084(3) -0.0102(4)
O1 0.0418(17) 0.069(2) 0.060(2) -0.0136(17) 0.0033(15) -0.0143(16)
O2 0.059(2) 0.068(2) 0.075(3) -0.026(2) -0.0215(18) -0.0027(18)
O3 0.0436(16) 0.059(2) 0.060(2) -0.0090(17) -0.0152(15) 0.0032(15)
N1 0.0349(17) 0.052(2) 0.040(2) -0.0092(17) 0.0001(15) -0.0063(16)
C1 0.035(2) 0.047(2) 0.041(2) -0.0042(19) -0.0042(17) -0.0003(18)
C2 0.047(2) 0.047(2) 0.047(3) -0.007(2) -0.003(2) -0.0005(19)
C3 0.050(3) 0.047(3) 0.053(3) 0.000(2) 0.000(2) 0.007(2)
C4 0.049(3) 0.065(3) 0.076(3) 0.006(2) -0.014(3) 0.004(3)
C5 0.065(3) 0.052(3) 0.074(4) 0.002(3) 0.001(3) -0.003(2)
C6 0.038(2) 0.052(2) 0.037(2) 0.000(2) -0.0024(18) 0.0056(18)
C7 0.106(5) 0.066(4) 0.048(3) 0.002(3) 0.017(3) 0.017(3)
C8 0.121(6) 0.109(6) 0.048(3) 0.019(4) 0.026(3) 0.034(5)
C9 0.061(3) 0.102(5) 0.076(4) 0.042(4) 0.004(3) 0.009(3)
C10 0.083(4) 0.078(4) 0.082(5) 0.026(4) -0.011(3) -0.021(3)
C11 0.069(3) 0.057(3) 0.055(3) 0.000(3) -0.005(3) -0.005(2)
C12 0.034(2) 0.047(2) 0.046(2) -0.0024(17) -0.0025(18) 0.0004(18)
C13 0.0324(19) 0.044(2) 0.043(2) -0.0014(16) -0.0016(19) 0.0020(19)
C14 0.054(3) 0.045(2) 0.052(3) 0.000(2) 0.008(2) -0.007(2)
C15 0.065(3) 0.057(3) 0.042(3) 0.003(2) 0.009(2) -0.006(2)
C16 0.043(2) 0.060(3) 0.043(2) -0.0094(18) 0.006(2) 0.000(2)
C17 0.065(3) 0.049(3) 0.058(3) -0.008(2) 0.012(2) -0.015(2)
C18 0.069(3) 0.050(3) 0.043(2) 0.002(2) 0.011(2) -0.013(2)
C19 0.043(2) 0.059(3) 0.046(3) -0.009(2) -0.006(2) 0.000(2)
C20 0.042(2) 0.082(4) 0.071(4) 0.015(3) -0.015(2) 0.001(2)

loop_
_atom_type_symbol
_atom_type_description
_atom_type_scat_dispersion_real
_atom_type_scat_dispersion_imag
_atom_type_scat_source
C C 0.0033 0.0016 'International Tables Vol C Tables 4.2.6.8 and 6.1.1.4'
H H 0.0000 0.0000 'International Tables Vol C Tables 4.2.6.8 and 6.1.1.4'
Br Br -0.2901 2.4595 'International Tables Vol C Tables 4.2.6.8 and 6.1.1.4'
N N 0.0061 0.0033 'International Tables Vol C Tables 4.2.6.8 and 6.1.1.4'
O O 0.0106 0.0060 'International Tables Vol C Tables 4.2.6.8 and 6.1.1.4'

loop_
_geom_angle_atom_site_label_1
_geom_angle_atom_site_label_2
_geom_angle_atom_site_label_3
_geom_angle
_geom_angle_site_symmetry_1
_geom_angle_site_symmetry_3
_geom_angle_publ_flag
C19 O3 C20 117.6(4) . . ?
C12 N1 C1 123.8(3) . . ?
C12 N1 H1 118.1 . . ?
C1 N1 H1 118.1 . . ?
N1 C1 C19 110.3(3) . . ?
N1 C1 C6 110.4(3) . . ?
C19 C1 C6 104.3(3) . . ?
N1 C1 C2 109.6(4) . . ?
C19 C1 C2 111.2(4) . . ?
C6 C1 C2 111.0(3) . . ?
C3 C2 C5 109.7(4) . . ?
C3 C2 C1 108.5(4) . . ?
C5 C2 C1 115.6(4) . . ?
C3 C2 H2 107.6 . . ?
C5 C2 H2 107.6 . . ?
C1 C2 H2 107.6 . . ?
C4 C3 C2 177.2(5) . . ?
C3 C4 H4 180.0 . . ?
C2 C5 H5A 109.5 . . ?
C2 C5 H5B 109.5 . . ?
H5A C5 H5B 109.5 . . ?
C2 C5 H5C 109.5 . . ?
H5A C5 H5C 109.5 . . ?
H5B C5 H5C 109.5 . . ?
C11 C6 C7 116.8(5) . . ?
C11 C6 C1 123.1(4) . . ?
C7 C6 C1 120.1(4) . . ?
C6 C7 C8 120.7(6) . . ?
C6 C7 H7 119.7 . . ?
C8 C7 H7 119.7 . . ?
C9 C8 C7 121.7(6) . . ?
C9 C8 H8 119.2 . . ?
C7 C8 H8 119.2 . . ?
C8 C9 C10 118.5(6) . . ?
C8 C9 H9 120.8 . . ?
C10 C9 H9 120.8 . . ?
C9 C10 C11 120.8(6) . . ?
C9 C10 H10 119.6 . . ?
C11 C10 H10 119.6 . . ?
C6 C11 C10 121.6(5) . . ?
C6 C11 H11 119.2 . . ?
C10 C11 H11 119.2 . . ?
O1 C12 N1 122.9(4) . . ?
O1 C12 C13 121.6(4) . . ?
N1 C12 C13 115.5(4) . . ?
C18 C13 C14 118.2(4) . . ?
C18 C13 C12 122.7(4) . . ?
C14 C13 C12 119.0(4) . . ?
C15 C14 C13 121.7(4) . . ?
C15 C14 H14 119.2 . . ?
C13 C14 H14 119.2 . . ?
C16 C15 C14 118.4(4) . . ?
C16 C15 H15 120.8 . . ?
C14 C15 H15 120.8 . . ?
C15 C16 C17 122.1(4) . . ?
C15 C16 Br1 119.4(3) . . ?
C17 C16 Br1 118.6(3) . . ?
C18 C17 C16 118.7(4) . . ?
C18 C17 H17 120.6 . . ?
C16 C17 H17 120.6 . . ?
C17 C18 C13 120.9(4) . . ?
C17 C18 H18 119.6 . . ?
C13 C18 H18 119.6 . . ?
O2 C19 O3 124.2(4) . . ?
O2 C19 C1 124.5(4) . . ?
O3 C19 C1 110.8(4) . . ?
O3 C20 H20A 109.5 . . ?
O3 C20 H20B 109.5 . . ?
H20A C20 H20B 109.5 . . ?
O3 C20 H20C 109.5 . . ?
H20A C20 H20C 109.5 . . ?
H20B C20 H20C 109.5 . . ?

loop_
_geom_bond_atom_site_label_1
_geom_bond_atom_site_label_2
_geom_bond_distance
_geom_bond_site_symmetry_2
_geom_bond_publ_flag
Br1 C16 1.899(4) . ?
O1 C12 1.226(5) . ?
O2 C19 1.201(6) . ?
O3 C19 1.324(6) . ?
O3 C20 1.435(5) . ?
N1 C12 1.354(5) . ?
N1 C1 1.461(6) . ?
N1 H1 0.8600 . ?
C1 C19 1.524(6) . ?
C1 C6 1.532(6) . ?
C1 C2 1.572(6) . ?
C2 C3 1.468(6) . ?
C2 C5 1.517(7) . ?
C2 H2 0.9800 . ?
C3 C4 1.178(8) . ?
C4 H4 0.9300 . ?
C5 H5A 0.9600 . ?
C5 H5B 0.9600 . ?
C5 H5C 0.9600 . ?
C6 C11 1.366(7) . ?
C6 C7 1.389(7) . ?
C7 C8 1.386(9) . ?
C7 H7 0.9300 . ?
C8 C9 1.350(10) . ?
C8 H8 0.9300 . ?
C9 C10 1.354(9) . ?
C9 H9 0.9300 . ?
C10 C11 1.394(8) . ?
C10 H10 0.9300 . ?
C11 H11 0.9300 . ?
C12 C13 1.490(6) . ?
C13 C18 1.384(6) . ?
C13 C14 1.385(6) . ?
C14 C15 1.376(6) . ?
C14 H14 0.9300 . ?
C15 C16 1.366(7) . ?
C15 H15 0.9300 . ?
C16 C17 1.373(6) . ?
C17 C18 1.381(6) . ?
C17 H17 0.9300 . ?
C18 H18 0.9300 . ?
C20 H20A 0.9600 . ?
C20 H20B 0.9600 . ?
C20 H20C 0.9600 . ?

loop_
_geom_hbond_atom_site_label_D
_geom_hbond_atom_site_label_H
_geom_hbond_atom_site_label_A
_geom_hbond_distance_DH
_geom_hbond_distance_HA
_geom_hbond_distance_DA
_geom_hbond_angle_DHA
_geom_hbond_site_symmetry_A
N1 H1 Br1 0.86 3.04 3.862(3) 159.6 4_456

loop_
_geom_torsion_atom_site_label_1
_geom_torsion_atom_site_label_2
_geom_torsion_atom_site_label_3
_geom_torsion_atom_site_label_4
_geom_torsion
_geom_torsion_site_symmetry_1
_geom_torsion_site_symmetry_2
_geom_torsion_site_symmetry_3
_geom_torsion_site_symmetry_4
_geom_torsion_publ_flag
C12 N1 C1 C19 -37.4(6) . . . . ?
C12 N1 C1 C6 -152.1(4) . . . . ?
C12 N1 C1 C2 85.4(5) . . . . ?
N1 C1 C2 C3 62.7(5) . . . . ?
C19 C1 C2 C3 -175.1(4) . . . . ?
C6 C1 C2 C3 -59.5(5) . . . . ?
N1 C1 C2 C5 -60.9(5) . . . . ?
C19 C1 C2 C5 61.2(5) . . . . ?
C6 C1 C2 C5 176.9(4) . . . . ?
N1 C1 C6 C11 13.2(6) . . . . ?
C19 C1 C6 C11 -105.2(5) . . . . ?
C2 C1 C6 C11 134.9(4) . . . . ?
N1 C1 C6 C7 -170.8(4) . . . . ?
C19 C1 C6 C7 70.8(5) . . . . ?
C2 C1 C6 C7 -49.0(6) . . . . ?
C11 C6 C7 C8 -1.3(8) . . . . ?
C1 C6 C7 C8 -177.6(5) . . . . ?
C6 C7 C8 C9 0.6(11) . . . . ?
C7 C8 C9 C10 0.0(11) . . . . ?
C8 C9 C10 C11 0.1(10) . . . . ?
C7 C6 C11 C10 1.4(7) . . . . ?
C1 C6 C11 C10 177.6(5) . . . . ?
C9 C10 C11 C6 -0.8(9) . . . . ?
C1 N1 C12 O1 0.3(7) . . . . ?
C1 N1 C12 C13 -179.5(4) . . . . ?
O1 C12 C13 C18 142.4(5) . . . . ?
N1 C12 C13 C18 -37.8(6) . . . . ?
O1 C12 C13 C14 -35.9(6) . . . . ?
N1 C12 C13 C14 143.9(4) . . . . ?
C18 C13 C14 C15 0.4(7) . . . . ?
C12 C13 C14 C15 178.8(4) . . . . ?
C13 C14 C15 C16 -1.4(7) . . . . ?
C14 C15 C16 C17 0.0(7) . . . . ?
C14 C15 C16 Br1 -179.1(4) . . . . ?
C15 C16 C17 C18 2.4(8) . . . . ?
Br1 C16 C17 C18 -178.5(4) . . . . ?
C16 C17 C18 C13 -3.5(8) . . . . ?
C14 C13 C18 C17 2.1(7) . . . . ?
C12 C13 C18 C17 -176.2(4) . . . . ?
C20 O3 C19 O2 -3.6(7) . . . . ?
C20 O3 C19 C1 -175.9(4) . . . . ?
N1 C1 C19 O2 138.4(5) . . . . ?
C6 C1 C19 O2 -103.1(6) . . . . ?
C2 C1 C19 O2 16.6(6) . . . . ?
N1 C1 C19 O3 -49.3(5) . . . . ?
C6 C1 C19 O3 69.3(4) . . . . ?
C2 C1 C19 O3 -171.0(4) . . . . ?
